data_8100123
loop_
_publ_author_name
'Zhou, Xin-Hong'
'Zhang, Fu-Shi'
'Wang, Ru-Ji'
'Tung, Chen-Ho'

_publ_section_title
;
Crystal structure of 1,2-bis(2-methylthien-3-yl)perfluorocyclopentene, 
C~15~H~10~F~6~S~2~
;
_journal_issue 3
_journal_name_full 'Zeitschrift f\"ur Kristallographie - New Crystal Structures'
_journal_page_first 293
_journal_page_last 294
_journal_volume 219
_journal_year 2004
_chemical_formula_moiety 'C15 H10 F6 S2'
_chemical_formula_sum 'C15 H10 F6 S2'
_chemical_formula_weight 368.35
_space_group_IT_number 2
_symmetry_cell_setting triclinic
_symmetry_space_group_name_Hall '-P 1'
_symmetry_space_group_name_H-M 'P -1'
_cell_angle_alpha 75.052(10)
_cell_angle_beta 67.313(10)
_cell_angle_gamma 65.656(10)
_cell_formula_units_Z 2
_cell_length_a 8.7095(14)
_cell_length_b 9.7487(17)
_cell_length_c 11.1970(18)
_cell_measurement_temperature 293(2)
_cell_volume 793.6(2)
_diffrn_ambient_temperature 293(2)
_exptl_crystal_density_diffrn 1.541
_cod_depositor_comments
;
The following automatic conversions were performed:
'_symmetry_cell_setting' value 'Triclinic' changed to 'triclinic'
according to '/home/saulius/struct/CIF-dictionaries/cif_core.dic'
dictionary named 'cif_core.dic' version 2.4.1 from 2010-06-29.

Automatic conversion script
Id: cif_fix_enum 1527 2010-12-29 10:47:43Z saulius 
;
_cod_database_code 8100123

loop_
_symmetry_equiv_pos_as_xyz
'x, y, z'
'-x, -y, -z'

loop_
_atom_site_label
_atom_site_type_symbol
_atom_site_fract_x
_atom_site_fract_y
_atom_site_fract_z
_atom_site_U_iso_or_equiv
_atom_site_adp_type
_atom_site_occupancy
_atom_site_symmetry_multiplicity
_atom_site_Wyckoff_symbol
_atom_site_calc_flag
_atom_site_refinement_flags
_atom_site_disorder_assembly
_atom_site_disorder_group
S1 S 0.24589(19) -0.06550(17) 0.15973(17) 0.1137(5) Uani 1 2 i d . . .
S2 S -0.11010(18) 0.53119(19) 0.33039(18) 0.1242(6) Uani 1 2 i d . . .
F1 F 0.4883(4) 0.4129(4) 0.3730(4) 0.1486(14) Uani 1 2 i d . . .
F2 F 0.5628(4) 0.4768(3) 0.1669(4) 0.1350(12) Uani 1 2 i d . . .
F3 F 0.7913(6) 0.2087(4) 0.3250(6) 0.210(2) Uani 1 2 i d . . .
F4 F 0.8225(5) 0.2448(4) 0.1229(5) 0.191(2) Uani 1 2 i d . . .
F5 F 0.7788(4) 0.0029(4) 0.1595(4) 0.1515(15) Uani 1 2 i d . . .
F6 F 0.6749(5) 0.0042(4) 0.3639(4) 0.1499(14) Uani 1 2 i d . . .
C1 C 0.4784(5) 0.1548(4) 0.2454(4) 0.0651(9) Uani 1 2 i d . . .
C2 C 0.4061(5) 0.3042(4) 0.2540(4) 0.0656(9) Uani 1 2 i d . . .
C3 C 0.5398(6) 0.3622(5) 0.2599(5) 0.0853(12) Uani 1 2 i d . . .
C4 C 0.7102(7) 0.2266(6) 0.2439(6) 0.1006(15) Uani 1 2 i d . . .
C5 C 0.6651(6) 0.0916(5) 0.2512(5) 0.0858(12) Uani 1 2 i d . . .
C6 C 0.3110(5) 0.0837(5) 0.1456(4) 0.0775(11) Uani 1 2 i d . . .
C7 C 0.4014(5) 0.0524(4) 0.2324(4) 0.0730(10) Uani 1 2 i d . . .
C8 C 0.4184(7) -0.0929(5) 0.3068(5) 0.0981(14) Uani 1 2 i d . . .
H8A H 0.4779 -0.1322 0.3683 0.118 Uiso 1 2 i calc R . .
C9 C 0.3385(7) -0.1666(6) 0.2777(6) 0.1178(19) Uani 1 2 i d . . .
H9A H 0.3347 -0.2619 0.3179 0.141 Uiso 1 2 i calc R . .
C10 C 0.2726(6) 0.2167(5) 0.0464(4) 0.0927(14) Uani 1 2 i d . . .
H10A H 0.3177 0.2891 0.0513 0.139 Uiso 1 2 i calc R . .
H10B H 0.1465 0.2627 0.0628 0.139 Uiso 1 2 i calc R . .
H10C H 0.3287 0.1841 -0.0389 0.139 Uiso 1 2 i calc R . .
C11 C 0.0762(6) 0.3825(5) 0.3502(5) 0.0833(12) Uani 1 2 i d . . .
C12 C 0.2247(5) 0.4086(4) 0.2634(4) 0.0719(10) Uani 1 2 i d . . .
C13 C 0.1866(7) 0.5497(5) 0.1820(5) 0.0965(14) Uani 1 2 i d . . .
H13A H 0.2736 0.5844 0.1187 0.116 Uiso 1 2 i calc R . .
C14 C 0.0122(8) 0.6263(6) 0.2070(6) 0.1206(19) Uani 1 2 i d . . .
H14A H -0.0365 0.7197 0.1628 0.145 Uiso 1 2 i calc R . .
C15 C 0.0600(6) 0.2532(6) 0.4538(5) 0.1082(16) Uani 1 2 i d . . .
H15A H 0.1763 0.1808 0.4509 0.162 Uiso 1 2 i calc R . .
H15B H -0.0076 0.2055 0.4398 0.162 Uiso 1 2 i calc R . .
H15C H 0.0008 0.2899 0.5376 0.162 Uiso 1 2 i calc R . .

loop_
_atom_site_aniso_label
_atom_site_aniso_U_11
_atom_site_aniso_U_22
_atom_site_aniso_U_33
_atom_site_aniso_U_23
_atom_site_aniso_U_13
_atom_site_aniso_U_12
S1 0.0953(9) 0.1150(11) 0.1516(13) -0.0528(10) -0.0213(9) -0.0512(8)
S2 0.0746(8) 0.1365(13) 0.1583(14) -0.0700(11) -0.0504(9) 0.0094(8)
F1 0.112(2) 0.216(4) 0.164(3) -0.109(3) -0.025(2) -0.068(2)
F2 0.110(2) 0.096(2) 0.206(4) 0.017(2) -0.057(2) -0.0565(18)
F3 0.236(5) 0.143(3) 0.360(7) -0.045(4) -0.238(5) -0.030(3)
F4 0.092(2) 0.146(3) 0.243(5) 0.003(3) 0.011(3) -0.030(2)
F5 0.0728(18) 0.175(3) 0.211(4) -0.110(3) -0.049(2) 0.0072(19)
F6 0.168(3) 0.133(3) 0.185(3) 0.050(2) -0.133(3) -0.055(2)
C1 0.065(2) 0.065(2) 0.065(2) -0.0057(17) -0.0279(18) -0.0178(18)
C2 0.066(2) 0.067(2) 0.068(2) -0.0097(18) -0.0259(18) -0.0216(18)
C3 0.079(3) 0.088(3) 0.101(3) -0.022(3) -0.030(2) -0.034(2)
C4 0.076(3) 0.111(4) 0.128(4) -0.009(3) -0.047(3) -0.035(3)
C5 0.079(3) 0.085(3) 0.098(3) -0.017(3) -0.045(3) -0.013(2)
C6 0.065(2) 0.082(3) 0.091(3) -0.029(2) -0.019(2) -0.026(2)
C7 0.073(2) 0.066(2) 0.080(3) -0.013(2) -0.022(2) -0.0237(19)
C8 0.118(4) 0.073(3) 0.097(3) -0.004(2) -0.029(3) -0.036(3)
C9 0.124(4) 0.085(3) 0.134(5) -0.021(3) -0.004(4) -0.056(3)
C10 0.085(3) 0.108(4) 0.094(3) -0.024(3) -0.045(3) -0.019(3)
C11 0.067(3) 0.098(3) 0.089(3) -0.035(3) -0.029(2) -0.015(2)
C12 0.071(2) 0.065(2) 0.081(3) -0.018(2) -0.032(2) -0.0117(19)
C13 0.101(4) 0.070(3) 0.115(4) -0.015(3) -0.050(3) -0.010(3)
C14 0.121(5) 0.087(3) 0.148(5) -0.025(3) -0.074(4) 0.005(3)
C15 0.087(3) 0.151(5) 0.091(3) -0.022(3) -0.014(3) -0.055(3)

loop_
_geom_bond_atom_site_label_1
_geom_bond_atom_site_label_2
_geom_bond_distance
_geom_bond_site_symmetry_2
_geom_bond_publ_flag
S1 C9 1.692(6) . ?
S1 C6 1.719(4) . ?
S2 C14 1.709(7) . ?
S2 C11 1.719(4) . ?
F1 C3 1.323(5) . ?
F2 C3 1.340(5) . ?
F3 C4 1.290(6) . ?
F4 C4 1.349(6) . ?
F5 C5 1.324(5) . ?
F6 C5 1.339(5) . ?
C1 C2 1.340(5) . ?
C1 C7 1.473(5) . ?
C1 C5 1.504(5) . ?
C2 C12 1.464(5) . ?
C2 C3 1.517(5) . ?
C3 C4 1.510(6) . ?
C4 C5 1.497(6) . ?
C6 C7 1.377(5) . ?
C6 C10 1.488(6) . ?
C7 C8 1.427(6) . ?
C8 C9 1.348(7) . ?
C8 H8A 0.93 . ?
C9 H9A 0.93 . ?
C10 H10A 0.96 . ?
C10 H10B 0.96 . ?
C10 H10C 0.96 . ?
C11 C12 1.363(6) . ?
C11 C15 1.491(6) . ?
C12 C13 1.429(6) . ?
C13 C14 1.338(6) . ?
C13 H13A 0.93 . ?
C14 H14A 0.93 . ?
C15 H15A 0.96 . ?
C15 H15B 0.96 . ?
C15 H15C 0.96 . ?

loop_
_cod_related_entry_id
_cod_related_entry_database
_cod_related_entry_code
1 ChemSpider 13973567
